data_4112260
loop_
_publ_author_name
'Shinji Nomura'
'Takahito Itoh'
'Hirofumi Nakasho'
'Takahiro Uno'
'Masataka Kubo'
'Kazuki Sada'
'Katsunari Inoue'
'Mikiji Miyata'

_publ_section_title
;
 Crystal Structures and Topochemical Polymerizations of
 7,7,8,8-Tetrakis(alkoxycarbonyl)quinodimethanes
;
_journal_name_full 'Journal of the American Chemical Society'
_journal_page_first 2035
_journal_page_last 2041
_journal_paper_doi 10.1021/ja0386086
_journal_volume 126
_journal_year 2004
_chemical_formula_moiety 'C24 H32 O8 '
_chemical_formula_sum 'C24 H32 O8'
_chemical_formula_weight 448.51
_space_group_IT_number 15
_symmetry_cell_setting monoclinic
_symmetry_Int_Tables_number 15
_symmetry_space_group_name_Hall '-C 2yc'
_symmetry_space_group_name_H-M 'C 1 2/c 1'
_cell_angle_alpha 90
_cell_angle_beta 99.29(2)
_cell_angle_gamma 90
_cell_formula_units_Z 4
_cell_length_a 15.760(6)
_cell_length_b 8.4013(8)
_cell_length_c 19.395(2)
_cell_measurement_reflns_used 146
_cell_measurement_temperature 197.2
_cell_volume 2534.3(10)
_computing_cell_refinement PROCESS
_computing_data_collection PROCESS
_computing_data_reduction 'teXsan Ver. 1.10'
_computing_publication_material 'teXsan Ver. 1.10'
_computing_structure_refinement 'teXsan Ver. 1.10'
_computing_structure_solution SIR92
_diffrn_detector_area_resol_mean 0.010000
_diffrn_measured_fraction_theta_full 0.7945
_diffrn_measured_fraction_theta_max 0.7945
_diffrn_measurement_device_type 'Rigaku RAXIS-IV Imaging Plate'
_diffrn_measurement_method \w
_diffrn_radiation_type 'Mo K\a'
_diffrn_radiation_wavelength 0.7107
_diffrn_reflns_av_R_equivalents 0.027
_diffrn_reflns_limit_h_max 19
_diffrn_reflns_limit_h_min 0
_diffrn_reflns_limit_k_max 10
_diffrn_reflns_limit_k_min 0
_diffrn_reflns_limit_l_max 22
_diffrn_reflns_limit_l_min -23
_diffrn_reflns_number 1922
_diffrn_reflns_theta_full 25.61
_diffrn_reflns_theta_max 25.61
_exptl_absorpt_coefficient_mu 0.088
_exptl_absorpt_correction_type none
_exptl_crystal_colour colorless
_exptl_crystal_density_diffrn 1.175
_exptl_crystal_description plate
_exptl_crystal_size_max 0.300
_exptl_crystal_size_mid 0.200
_exptl_crystal_size_min 0.100
_refine_diff_density_max 0.41
_refine_diff_density_min -0.32
_refine_ls_extinction_method none
_refine_ls_goodness_of_fit_ref 1.513
_refine_ls_hydrogen_treatment noref
_refine_ls_number_parameters 145
_refine_ls_number_reflns 1680
_refine_ls_R_factor_gt 0.0528
_refine_ls_shift/su_max 0.0002
_refine_ls_structure_factor_coef Fsqd
_refine_ls_weighting_details 'w = 1/[\s^2^(Fo^2^) + (0.01000(Max(Fo^2^,0) + 2Fc^2^)/3)^2^]'
_refine_ls_weighting_scheme calc
_refine_ls_wR_factor_ref 0.0907
_reflns_number_gt 1514
_reflns_number_total 1894
_reflns_threshold_expression F^2^>2.0\s(F^2^)
_cod_data_source_file ja0386086si20030919_041859.cif
_cod_data_source_block 1c-B
_cod_original_cell_volume 2534.2700
_cod_original_formula_sum 'C24 H32 O8 '
_cod_database_code 4112260

loop_
_symmetry_equiv_pos_as_xyz
x,y,z
-x,y,1/2-z
-x,-y,-z
x,-y,1/2+z
1/2+x,1/2+y,z
1/2-x,1/2+y,1/2-z
1/2-x,1/2-y,-z
1/2+x,1/2-y,1/2+z

loop_
_atom_site_label
_atom_site_type_symbol
_atom_site_fract_x
_atom_site_fract_y
_atom_site_fract_z
_atom_site_U_iso_or_equiv
_atom_site_adp_type
_atom_site_occupancy
_atom_site_calc_flag
O(1) O 0.7261(1) 0.5187(2) 0.21557(9) 0.0391(5) Uani 1.00 d
O(2) O 0.7440(1) 0.7280(2) 0.07951(9) 0.0394(5) Uani 1.00 d
O(3) O 0.7806(1) 0.4684(2) 0.0751(1) 0.0421(6) Uani 1.00 d
O(4) O 0.5981(1) 0.3932(3) 0.2020(1) 0.0653(7) Uani 1.00 d
C(1) C 0.5773(1) 0.5606(3) -0.0168(1) 0.0347(7) Uani 1.00 d
C(2) C 0.6456(1) 0.5237(3) 0.1044(1) 0.0321(7) Uani 1.00 d
C(3) C 0.4913(2) 0.4516(3) 0.0686(1) 0.0354(7) Uani 1.00 d
C(4) C 0.7282(2) 0.5882(3) 0.0857(1) 0.0338(7) Uani 1.00 d
C(5) C 0.5736(1) 0.5131(3) 0.0543(1) 0.0323(7) Uani 1.00 d
C(6) C 0.6508(2) 0.4709(3) 0.1781(1) 0.0406(8) Uani 1.00 d
C(7) C 0.7440(2) 0.4686(3) 0.2897(1) 0.0425(8) Uani 1.00 d
C(8) C 0.8667(2) 0.5110(3) 0.0593(2) 0.0491(9) Uani 1.00 d
C(9) C 0.7007(2) 0.5843(4) 0.3329(2) 0.059(1) Uani 1.00 d
C(10) C 0.8411(2) 0.4677(3) 0.3085(2) 0.0551(9) Uani 1.00 d
C(11) C 0.9239(2) 0.5519(4) 0.1268(2) 0.071(1) Uani 1.00 d
C(12) C 0.8944(2) 0.3655(4) 0.0222(2) 0.079(1) Uani 1.00 d
H(1) H 0.4868 0.4193 0.1130 0.0734 Uiso 1.00 calc
H(2) H 0.6302 0.6029 -0.0291 0.0734 Uiso 1.00 calc
H(3) H 0.8601 0.6119 0.0261 0.0734 Uiso 1.00 calc
H(4) H 0.8543 0.3383 -0.0238 0.0904 Uiso 1.00 calc
H(5) H 0.9036 0.2808 0.0606 0.0904 Uiso 1.00 calc
H(6) H 0.9534 0.3805 0.0205 0.0904 Uiso 1.00 calc
H(7) H 0.9041 0.6416 0.1544 0.0825 Uiso 1.00 calc
H(8) H 0.9841 0.5794 0.1128 0.0825 Uiso 1.00 calc
H(9) H 0.9335 0.4514 0.1593 0.0825 Uiso 1.00 calc
H(10) H 0.8579 0.4294 0.3595 0.0708 Uiso 1.00 calc
H(11) H 0.8649 0.3867 0.2794 0.0708 Uiso 1.00 calc
H(12) H 0.8676 0.5758 0.3009 0.0708 Uiso 1.00 calc
H(13) H 0.6366 0.5810 0.3164 0.0730 Uiso 1.00 calc
H(14) H 0.7150 0.5523 0.3835 0.0730 Uiso 1.00 calc
H(15) H 0.7180 0.3509 0.2923 0.0734 Uiso 1.00 calc
H(16) H 0.7222 0.6994 0.3271 0.0730 Uiso 1.00 calc

loop_
_atom_site_aniso_label
_atom_site_aniso_U_11
_atom_site_aniso_U_22
_atom_site_aniso_U_33
_atom_site_aniso_U_12
_atom_site_aniso_U_13
_atom_site_aniso_U_23
O(1) 0.035(1) 0.050(1) 0.030(1) -0.0084(8) 0.0009(8) 0.0038(8)
O(2) 0.037(1) 0.0355(10) 0.045(1) -0.0034(8) 0.0077(9) -0.0010(9)
O(3) 0.0322(10) 0.0379(10) 0.060(1) 0.0015(8) 0.0180(9) 0.0016(9)
O(4) 0.042(1) 0.100(2) 0.051(1) -0.025(1) 0.001(1) 0.029(1)
C(1) 0.028(1) 0.038(1) 0.039(2) -0.002(1) 0.007(1) 0.000(1)
C(2) 0.028(1) 0.034(1) 0.034(2) -0.001(1) 0.005(1) 0.002(1)
C(3) 0.029(1) 0.038(1) 0.039(2) -0.002(1) 0.008(1) 0.000(1)
C(4) 0.030(1) 0.041(1) 0.030(1) -0.001(1) 0.002(1) -0.003(1)
C(5) 0.028(1) 0.034(1) 0.037(2) -0.002(1) 0.008(1) -0.002(1)
C(6) 0.034(2) 0.047(2) 0.039(2) -0.003(1) 0.003(1) 0.004(1)
C(7) 0.041(2) 0.055(2) 0.030(2) -0.005(1) 0.000(1) 0.011(1)
C(8) 0.031(1) 0.050(2) 0.071(2) 0.002(1) 0.023(1) 0.010(2)
C(9) 0.070(2) 0.073(2) 0.038(2) 0.004(2) 0.014(2) 0.004(2)
C(10) 0.041(2) 0.073(2) 0.047(2) -0.005(2) -0.006(1) 0.010(2)
C(11) 0.034(2) 0.093(3) 0.084(3) -0.002(2) 0.004(2) 0.021(2)
C(12) 0.068(2) 0.065(2) 0.117(4) 0.016(2) 0.055(2) 0.006(2)

loop_
_atom_type_symbol
_atom_type_description
_atom_type_scat_dispersion_real
_atom_type_scat_dispersion_imag
_atom_type_scat_source
C C 0.003 0.002
;International Tables for Crystallography
(1992, Vol. C, Tables 4.2.6.8 and 6.1.1.1)
;
H H 0.000 0.000
;International Tables for Crystallography
(1992, Vol. C, Table 6.1.1.2)
;
O O 0.011 0.006
;International Tables for Crystallography
(1992, Vol. C, Tables 4.2.6.8 and 6.1.1.1)
;

loop_
_geom_angle_atom_site_label_1
_geom_angle_atom_site_label_2
_geom_angle_atom_site_label_3
_geom_angle
_geom_angle_site_symmetry_2
_geom_angle_site_symmetry_3
_geom_angle_publ_flag
C(6) O(1) C(7) 116.8(2) 1_555 1_555 yes
C(4) O(3) C(8) 117.3(2) 1_555 1_555 yes
C(3) C(1) C(5) 122.4(2) 3_665 1_555 yes
C(3) C(1) H(2) 117.4 3_665 1_555 no
C(5) C(1) H(2) 120.2 1_555 1_555 no
C(4) C(2) C(5) 120.1(2) 1_555 1_555 yes
C(4) C(2) C(6) 115.0(2) 1_555 1_555 yes
C(5) C(2) C(6) 124.9(2) 1_555 1_555 yes
C(1) C(3) C(5) 120.8(3) 3_665 1_555 yes
C(1) C(3) H(1) 120.1 3_665 1_555 no
C(5) C(3) H(1) 119.1 1_555 1_555 no
O(2) C(4) O(3) 124.9(2) 1_555 1_555 yes
O(2) C(4) C(2) 124.9(2) 1_555 1_555 yes
O(3) C(4) C(2) 110.2(2) 1_555 1_555 yes
C(1) C(5) C(2) 120.0(2) 1_555 1_555 yes
C(1) C(5) C(3) 116.8(2) 1_555 1_555 yes
C(2) C(5) C(3) 123.2(3) 1_555 1_555 yes
O(1) C(6) O(4) 123.7(3) 1_555 1_555 yes
O(1) C(6) C(2) 109.7(2) 1_555 1_555 yes
O(4) C(6) C(2) 126.6(2) 1_555 1_555 yes
O(1) C(7) C(9) 108.8(2) 1_555 1_555 yes
O(1) C(7) C(10) 105.2(2) 1_555 1_555 yes
O(1) C(7) H(15) 107.0 1_555 1_555 no
C(9) C(7) C(10) 113.4(2) 1_555 1_555 yes
C(9) C(7) H(15) 110.8 1_555 1_555 no
C(10) C(7) H(15) 111.3 1_555 1_555 no
O(3) C(8) C(11) 108.4(3) 1_555 1_555 yes
O(3) C(8) C(12) 104.2(2) 1_555 1_555 yes
O(3) C(8) H(3) 108.4 1_555 1_555 no
C(11) C(8) C(12) 114.8(3) 1_555 1_555 yes
C(11) C(8) H(3) 109.4 1_555 1_555 no
C(12) C(8) H(3) 111.3 1_555 1_555 no
C(7) C(9) H(13) 108.9 1_555 1_555 no
C(7) C(9) H(14) 108.5 1_555 1_555 no
C(7) C(9) H(16) 110.8 1_555 1_555 no
H(13) C(9) H(14) 110.8 1_555 1_555 no
H(13) C(9) H(16) 108.6 1_555 1_555 no
H(14) C(9) H(16) 109.2 1_555 1_555 no
C(7) C(10) H(10) 108.9 1_555 1_555 no
C(7) C(10) H(11) 109.0 1_555 1_555 no
C(7) C(10) H(12) 112.4 1_555 1_555 no
H(10) C(10) H(11) 105.5 1_555 1_555 no
H(10) C(10) H(12) 111.7 1_555 1_555 no
H(11) C(10) H(12) 109.0 1_555 1_555 no
C(8) C(11) H(7) 116.2 1_555 1_555 no
C(8) C(11) H(8) 105.3 1_555 1_555 no
C(8) C(11) H(9) 110.2 1_555 1_555 no
H(7) C(11) H(8) 110.1 1_555 1_555 no
H(7) C(11) H(9) 108.1 1_555 1_555 no
H(8) C(11) H(9) 106.5 1_555 1_555 no
C(8) C(12) H(4) 113.9 1_555 1_555 no
C(8) C(12) H(5) 103.4 1_555 1_555 no
C(8) C(12) H(6) 105.5 1_555 1_555 no
H(4) C(12) H(5) 118.1 1_555 1_555 no
H(4) C(12) H(6) 118.1 1_555 1_555 no
H(5) C(12) H(6) 95.3 1_555 1_555 no

loop_
_geom_bond_atom_site_label_1
_geom_bond_atom_site_label_2
_geom_bond_distance
_geom_bond_site_symmetry_2
_geom_bond_publ_flag
O(1) C(6) 1.349(3) . yes
O(1) C(7) 1.481(3) . yes
O(2) C(4) 1.211(3) . yes
O(3) C(4) 1.339(3) . yes
O(3) C(8) 1.482(3) . yes
O(4) C(6) 1.207(3) . yes
C(1) C(3) 1.355(3) 3_665 yes
C(1) C(5) 1.447(4) . yes
C(1) H(2) 0.970 . no
C(2) C(4) 1.507(3) . yes
C(2) C(5) 1.373(3) . yes
C(2) C(6) 1.486(4) . yes
C(3) C(5) 1.463(4) . yes
C(3) H(1) 0.915 . no
C(7) C(9) 1.515(4) . yes
C(7) C(10) 1.514(4) . yes
C(7) H(15) 1.075 . no
C(8) C(11) 1.505(4) . yes
C(8) C(12) 1.519(4) . yes
C(8) H(3) 1.059 . no
C(9) H(13) 1.010 . no
C(9) H(14) 1.007 . no
C(9) H(16) 1.036 . no
C(10) H(10) 1.033 . no
C(10) H(11) 0.995 . no
C(10) H(12) 1.020 . no
C(11) H(7) 1.002 . no
C(11) H(8) 1.052 . no
C(11) H(9) 1.050 . no
C(12) H(4) 1.032 . no
C(12) H(5) 1.024 . no
C(12) H(6) 0.945 . no
